data_4306134
loop_
_publ_author_name
'Yue-Qing Zheng'
'Jian-Li Lin'
'Wei Xu'
'Hong-Zhen Xie'
'Jie Sun'
'Xian-Wen Wang'

_publ_contact_author_address
;
      State Key Lab. Base of Novel Functional Mater. & Prep. Science
      Faculty of Materials Science and Chemical Engineering
      Ningbo University
      Ningbo 315211
      P. R. China

;
_publ_contact_author_email zhengyueqing@nbu.edu.cn
_publ_contact_author_fax '86 574 87600747'
_publ_contact_author_name 'Yue-Qing Zheng'
_publ_contact_author_phone '86 574 87600747'
_publ_section_title
;
A Family of New Glutarate Compounds: Synthesis, Crystal Structures of:
Co(H2O)5L(1), Na2[CoL2] (2), Na2[L(H2L)4/2] (3), {[Co3(H2O)6L2](HL)2}.4H2O
(4), {[Co3(H2O)6L2](HL)2}.10H2O (5), {[Co3(H2O)6L2]L2/2}.4H2O (6), and
Na2{[Co3(H2O)2]L8/2].6H2O (7), and Magnetic Properties of 1 and 2 with H2L
= HOOC-(CH2)3-COOH
;
_journal_name_full 'Inorganic Chemistry'
_journal_page_first 10280
_journal_page_last 10287
_journal_paper_doi 10.1021/ic801053p
_journal_volume 47
_journal_year 2008
_chemical_formula_moiety 'C20 H38 Co3 O22, 4(H2 O)'
_chemical_formula_sum 'C20 H46 Co3 O26'
_chemical_formula_weight 879.36
_chemical_name_systematic
; 
 ? 
;
_space_group_IT_number 2
_symmetry_cell_setting triclinic
_symmetry_space_group_name_Hall '-P 1'
_symmetry_space_group_name_H-M 'P -1'
_atom_sites_solution_hydrogens geom
_atom_sites_solution_primary direct
_atom_sites_solution_secondary difmap
_audit_creation_method SHELXL-97
_cell_angle_alpha 95.07(3)
_cell_angle_beta 107.35(3)
_cell_angle_gamma 113.69(3)
_cell_formula_units_Z 1
_cell_length_a 8.3617(17)
_cell_length_b 9.4550(19)
_cell_length_c 12.628(3)
_cell_measurement_reflns_used 25
_cell_measurement_temperature 295(2)
_cell_measurement_theta_max 12.5
_cell_measurement_theta_min 5.0
_cell_volume 847.5(5)
_computing_cell_refinement XSCANS
_computing_data_collection 'XSCANS (Siemens, 1996)'
_computing_data_reduction XSCANS
_computing_molecular_graphics SHELXL-97
_computing_publication_material SHELXL-97
_computing_structure_refinement 'SHELXL-97 (Sheldrick, 1997)'
_computing_structure_solution 'SHELXS-97 (Sheldrick, 1990)'
_diffrn_ambient_temperature 295(2)
_diffrn_measured_fraction_theta_full 0.986
_diffrn_measured_fraction_theta_max 0.986
_diffrn_measurement_device_type 'Bruker P4'
_diffrn_measurement_method '\q/2\q scans'
_diffrn_radiation_monochromator graphite
_diffrn_radiation_source 'fine-focus sealed tube'
_diffrn_radiation_type MoK\a
_diffrn_radiation_wavelength 0.71073
_diffrn_reflns_av_R_equivalents 0.0607
_diffrn_reflns_av_sigmaI/netI 0.0804
_diffrn_reflns_limit_h_max 10
_diffrn_reflns_limit_h_min -10
_diffrn_reflns_limit_k_max 12
_diffrn_reflns_limit_k_min -11
_diffrn_reflns_limit_l_max 16
_diffrn_reflns_limit_l_min -16
_diffrn_reflns_number 7948
_diffrn_reflns_theta_full 27.48
_diffrn_reflns_theta_max 27.48
_diffrn_reflns_theta_min 3.03
_diffrn_standards_decay_% 0
_diffrn_standards_interval_count 97
_diffrn_standards_number 3
_exptl_absorpt_coefficient_mu 1.550
_exptl_absorpt_correction_T_max 0.800
_exptl_absorpt_correction_T_min 0.705
_exptl_absorpt_correction_type psi-scan
_exptl_absorpt_process_details 'XSCANS (Siemens, 1996)'
_exptl_crystal_colour pink
_exptl_crystal_density_diffrn 1.723
_exptl_crystal_density_method 'not measured'
_exptl_crystal_description block
_exptl_crystal_F_000 455
_exptl_crystal_size_max 0.25
_exptl_crystal_size_mid 0.19
_exptl_crystal_size_min 0.14
_refine_diff_density_max 1.683
_refine_diff_density_min -0.838
_refine_diff_density_rms 0.128
_refine_ls_extinction_method none
_refine_ls_goodness_of_fit_ref 1.057
_refine_ls_hydrogen_treatment mixed
_refine_ls_matrix_type full
_refine_ls_number_parameters 226
_refine_ls_number_reflns 3825
_refine_ls_number_restraints 0
_refine_ls_restrained_S_all 1.057
_refine_ls_R_factor_all 0.0637
_refine_ls_R_factor_gt 0.0561
_refine_ls_shift/su_max 0.006
_refine_ls_shift/su_mean 0.001
_refine_ls_structure_factor_coef Fsqd
_refine_ls_weighting_details 'calc w=1/[\s^2^(Fo^2^)+(0.0796P)^2^+0.3335P] where P=(Fo^2^+2Fc^2^)/3'
_refine_ls_weighting_scheme calc
_refine_ls_wR_factor_gt 0.1401
_refine_ls_wR_factor_ref 0.1478
_reflns_number_gt 3265
_reflns_number_total 3825
_reflns_threshold_expression >2\s(I)
_cod_data_source_file ic801053p_si_004.cif
_cod_data_source_block shx97
_cod_database_code 4306134

loop_
_symmetry_equiv_pos_as_xyz
'x, y, z'
'-x, -y, -z'

loop_
_atom_site_label
_atom_site_type_symbol
_atom_site_fract_x
_atom_site_fract_y
_atom_site_fract_z
_atom_site_U_iso_or_equiv
_atom_site_adp_type
_atom_site_occupancy
_atom_site_symmetry_multiplicity
_atom_site_calc_flag
_atom_site_refinement_flags
_atom_site_disorder_assembly
_atom_site_disorder_group
Co1 Co 0.5000 0.0000 0.5000 0.01977(17) Uani 1 2 d S . .
Co2 Co 0.39209(6) 0.10540(4) 0.25971(3) 0.02400(16) Uani 1 1 d . . .
O1 O 0.9525(4) 0.2536(3) 0.81915(19) 0.0398(6) Uani 1 1 d . . .
O2 O 0.7267(3) 0.0834(2) 0.66216(17) 0.0252(4) Uani 1 1 d . . .
C1 C 0.8734(4) 0.2152(3) 0.7140(2) 0.0247(6) Uani 1 1 d . . .
C2 C 0.9512(4) 0.3292(4) 0.6453(3) 0.0299(7) Uani 1 1 d . . .
H2A H 0.8974 0.2743 0.5653 0.036 Uiso 1 1 calc R . .
H2B H 1.0862 0.3680 0.6710 0.036 Uiso 1 1 calc R . .
C3 C 0.9056(5) 0.4700(3) 0.6591(3) 0.0335(7) Uani 1 1 d . . .
H3A H 0.9531 0.5205 0.7396 0.040 Uiso 1 1 calc R . .
H3B H 0.9686 0.5477 0.6216 0.040 Uiso 1 1 calc R . .
C4 C 0.6971(5) 0.4186(3) 0.6088(2) 0.0276(6) Uani 1 1 d . . .
H4A H 0.6721 0.5074 0.6277 0.033 Uiso 1 1 calc R . .
H4B H 0.6320 0.3340 0.6411 0.033 Uiso 1 1 calc R . .
C5 C 0.6260(4) 0.3607(3) 0.4804(2) 0.0231(6) Uani 1 1 d . . .
O3 O 0.6594(4) 0.4614(2) 0.42276(19) 0.0377(6) Uani 1 1 d . . .
O4 O 0.5395(3) 0.2115(2) 0.43640(16) 0.0237(4) Uani 1 1 d . . .
O5 O 0.2174(4) -0.0153(3) 0.09118(19) 0.0413(6) Uani 1 1 d . . .
H5A H 0.1508 -0.0951 0.1079 0.050 Uiso 1 1 d R . .
H5B H 0.2441 -0.0323 0.0387 0.050 Uiso 1 1 d R . .
O6 O 0.5369(3) 0.3043(3) 0.2057(2) 0.0352(5) Uani 1 1 d . . .
H6A H 0.4701 0.3402 0.1643 0.042 Uiso 1 1 d R . .
H6B H 0.5848 0.3733 0.2601 0.042 Uiso 1 1 d R . .
O7 O 0.1901(3) 0.1796(3) 0.2608(2) 0.0380(6) Uani 1 1 d . . .
H7A H 0.1137 0.1731 0.2119 0.046 Uiso 1 1 d R . .
H7B H 0.1596 0.1788 0.3137 0.046 Uiso 1 1 d R . .
O8 O 0.6540(3) -0.0511(2) 0.41660(17) 0.0260(4) Uani 1 1 d . . .
O9 O 0.5970(3) 0.0387(3) 0.25825(18) 0.0311(5) Uani 1 1 d . . .
C6 C 0.6658(4) -0.0355(3) 0.3204(2) 0.0227(6) Uani 1 1 d . . .
C7 C 0.7596(4) -0.1186(3) 0.2736(3) 0.0257(6) Uani 1 1 d . . .
H7C H 0.8601 -0.1197 0.3360 0.031 Uiso 1 1 calc R . .
H7D H 0.8139 -0.0611 0.2233 0.031 Uiso 1 1 calc R . .
C8 C 0.6174(4) -0.2902(4) 0.2075(3) 0.0283(6) Uani 1 1 d . . .
H8A H 0.6811 -0.3412 0.1786 0.034 Uiso 1 1 calc R . .
H8B H 0.5687 -0.3485 0.2593 0.034 Uiso 1 1 calc R . .
C9 C 0.4554(5) -0.2983(4) 0.1085(3) 0.0381(8) Uani 1 1 d . . .
H9A H 0.3883 -0.2521 0.1382 0.046 Uiso 1 1 calc R . .
H9B H 0.5053 -0.2343 0.0595 0.046 Uiso 1 1 calc R . .
C10 C 0.3195(5) -0.4634(4) 0.0380(3) 0.0342(7) Uani 1 1 d . . .
O10 O 0.3230(5) -0.5840(3) 0.0581(3) 0.0646(10) Uani 1 1 d . . .
O11 O 0.1901(4) -0.4637(3) -0.0522(2) 0.0406(6) Uani 1 1 d . . .
H H 0.111(6) -0.550(5) -0.086(4) 0.049 Uiso 1 1 d . . .
O12 O 0.2072(5) -0.1618(3) -0.1127(2) 0.0549(8) Uani 1 1 d . . .
H12A H 0.1946 -0.2430 -0.0978 0.066 Uiso 1 1 d R . .
H12B H 0.2622 -0.1402 -0.1521 0.066 Uiso 1 1 d R . .
O13 O 0.1523(4) 0.2122(3) 0.4609(2) 0.0395(6) Uani 1 1 d . . .
H13A H 0.1995 0.1679 0.4958 0.047 Uiso 1 1 d R . .
H13B H 0.2131 0.3039 0.4983 0.047 Uiso 1 1 d R . .

loop_
_atom_site_aniso_label
_atom_site_aniso_U_11
_atom_site_aniso_U_22
_atom_site_aniso_U_33
_atom_site_aniso_U_23
_atom_site_aniso_U_13
_atom_site_aniso_U_12
Co1 0.0290(3) 0.0156(3) 0.0154(3) 0.0045(2) 0.0063(2) 0.0118(2)
Co2 0.0355(3) 0.0195(2) 0.0182(2) 0.00645(17) 0.00779(18) 0.01458(19)
O1 0.0468(14) 0.0313(12) 0.0205(10) 0.0046(9) 0.0005(10) 0.0066(11)
O2 0.0323(11) 0.0180(9) 0.0179(9) 0.0031(8) 0.0030(8) 0.0088(8)
C1 0.0261(15) 0.0214(13) 0.0232(14) 0.0052(11) 0.0033(11) 0.0115(11)
C2 0.0270(15) 0.0265(14) 0.0345(16) 0.0143(13) 0.0075(13) 0.0115(12)
C3 0.0412(18) 0.0180(13) 0.0285(15) 0.0064(12) 0.0001(13) 0.0101(13)
C4 0.0419(18) 0.0185(13) 0.0248(14) 0.0029(11) 0.0104(13) 0.0175(12)
C5 0.0267(14) 0.0193(13) 0.0233(13) 0.0048(11) 0.0058(11) 0.0128(11)
O3 0.0562(15) 0.0206(10) 0.0284(11) 0.0118(9) 0.0087(11) 0.0136(10)
O4 0.0336(11) 0.0170(9) 0.0188(9) 0.0047(8) 0.0064(8) 0.0119(8)
O5 0.0552(16) 0.0354(13) 0.0219(11) 0.0011(10) 0.0104(11) 0.0134(12)
O6 0.0495(14) 0.0297(11) 0.0308(11) 0.0146(10) 0.0145(10) 0.0208(11)
O7 0.0467(14) 0.0484(14) 0.0265(11) 0.0089(11) 0.0102(10) 0.0309(12)
O8 0.0379(12) 0.0262(10) 0.0220(10) 0.0090(8) 0.0138(9) 0.0194(9)
O9 0.0459(13) 0.0326(11) 0.0258(11) 0.0113(10) 0.0160(10) 0.0251(10)
C6 0.0305(15) 0.0166(12) 0.0211(13) 0.0040(11) 0.0098(11) 0.0106(11)
C7 0.0293(15) 0.0239(14) 0.0241(14) 0.0038(12) 0.0082(12) 0.0138(12)
C8 0.0370(17) 0.0266(14) 0.0250(14) 0.0027(12) 0.0083(13) 0.0206(13)
C9 0.043(2) 0.0265(16) 0.0336(17) -0.0002(14) -0.0011(15) 0.0180(14)
C10 0.0420(19) 0.0293(16) 0.0253(15) 0.0036(13) 0.0046(13) 0.0166(14)
O10 0.081(2) 0.0261(12) 0.0496(17) 0.0047(12) -0.0186(15) 0.0209(14)
O11 0.0458(15) 0.0256(11) 0.0282(12) 0.0006(10) -0.0080(10) 0.0118(10)
O12 0.096(2) 0.0444(15) 0.0449(15) 0.0211(13) 0.0416(16) 0.0379(16)
O13 0.0562(16) 0.0348(13) 0.0339(13) 0.0085(11) 0.0145(12) 0.0277(12)

loop_
_atom_type_symbol
_atom_type_description
_atom_type_scat_dispersion_real
_atom_type_scat_dispersion_imag
_atom_type_scat_source
C C 0.0033 0.0016 'International Tables Vol C Tables 4.2.6.8 and 6.1.1.4'
H H 0.0000 0.0000 'International Tables Vol C Tables 4.2.6.8 and 6.1.1.4'
O O 0.0106 0.0060 'International Tables Vol C Tables 4.2.6.8 and 6.1.1.4'
Co Co 0.3494 0.9721 'International Tables Vol C Tables 4.2.6.8 and 6.1.1.4'

loop_
_geom_angle_atom_site_label_1
_geom_angle_atom_site_label_2
_geom_angle_atom_site_label_3
_geom_angle
_geom_angle_site_symmetry_1
_geom_angle_site_symmetry_3
_geom_angle_publ_flag
O8 Co1 O8 180.000(1) . 2_656 ?
O8 Co1 O2 87.83(9) . 2_656 ?
O8 Co1 O2 92.17(9) 2_656 2_656 ?
O8 Co1 O2 92.17(9) . . ?
O8 Co1 O2 87.83(9) 2_656 . ?
O2 Co1 O2 180.0 2_656 . ?
O8 Co1 O4 91.33(8) . . ?
O8 Co1 O4 88.67(8) 2_656 . ?
O2 Co1 O4 75.98(8) 2_656 . ?
O2 Co1 O4 104.02(9) . . ?
O8 Co1 O4 88.67(8) . 2_656 ?
O8 Co1 O4 91.32(8) 2_656 2_656 ?
O2 Co1 O4 104.02(9) 2_656 2_656 ?
O2 Co1 O4 75.98(8) . 2_656 ?
O4 Co1 O4 180.00(5) . 2_656 ?
O9 Co2 O7 178.25(9) . . ?
O9 Co2 O5 94.94(10) . . ?
O7 Co2 O5 85.46(10) . . ?
O9 Co2 O6 86.88(9) . . ?
O7 Co2 O6 91.42(10) . . ?
O5 Co2 O6 90.64(10) . . ?
O9 Co2 O4 89.31(9) . . ?
O7 Co2 O4 90.47(9) . . ?
O5 Co2 O4 172.68(9) . . ?
O6 Co2 O4 95.55(9) . . ?
O9 Co2 O2 90.96(9) . 2_656 ?
O7 Co2 O2 90.68(9) . 2_656 ?
O5 Co2 O2 97.07(9) . 2_656 ?
O6 Co2 O2 172.15(9) . 2_656 ?
O4 Co2 O2 76.86(8) . 2_656 ?
C1 O2 Co1 134.45(18) . . ?
C1 O2 Co2 125.40(18) . 2_656 ?
Co1 O2 Co2 98.82(9) . 2_656 ?
O1 C1 O2 122.2(3) . . ?
O1 C1 C2 118.7(3) . . ?
O2 C1 C2 119.2(3) . . ?
C1 C2 C3 110.4(3) . . ?
C1 C2 H2A 109.6 . . ?
C3 C2 H2A 109.6 . . ?
C1 C2 H2B 109.6 . . ?
C3 C2 H2B 109.6 . . ?
H2A C2 H2B 108.1 . . ?
C4 C3 C2 111.9(3) . . ?
C4 C3 H3A 109.2 . . ?
C2 C3 H3A 109.2 . . ?
C4 C3 H3B 109.2 . . ?
C2 C3 H3B 109.2 . . ?
H3A C3 H3B 107.9 . . ?
C3 C4 C5 109.8(3) . . ?
C3 C4 H4A 109.7 . . ?
C5 C4 H4A 109.7 . . ?
C3 C4 H4B 109.7 . . ?
C5 C4 H4B 109.7 . . ?
H4A C4 H4B 108.2 . . ?
O3 C5 O4 122.9(3) . . ?
O3 C5 C4 118.2(3) . . ?
O4 C5 C4 118.9(2) . . ?
C5 O4 Co2 124.96(18) . . ?
C5 O4 Co1 135.56(18) . . ?
Co2 O4 Co1 99.45(8) . . ?
Co2 O5 H5A 94.8 . . ?
Co2 O5 H5B 129.2 . . ?
H5A O5 H5B 115.3 . . ?
Co2 O6 H6A 115.6 . . ?
Co2 O6 H6B 103.6 . . ?
H6A O6 H6B 97.3 . . ?
Co2 O7 H7A 126.8 . . ?
Co2 O7 H7B 119.3 . . ?
H7A O7 H7B 108.0 . . ?
C6 O8 Co1 131.96(19) . . ?
C6 O9 Co2 130.62(19) . . ?
O9 C6 O8 124.7(3) . . ?
O9 C6 C7 117.5(2) . . ?
O8 C6 C7 117.7(2) . . ?
C6 C7 C8 110.6(2) . . ?
C6 C7 H7C 109.5 . . ?
C8 C7 H7C 109.5 . . ?
C6 C7 H7D 109.5 . . ?
C8 C7 H7D 109.5 . . ?
H7C C7 H7D 108.1 . . ?
C9 C8 C7 112.6(3) . . ?
C9 C8 H8A 109.1 . . ?
C7 C8 H8A 109.1 . . ?
C9 C8 H8B 109.1 . . ?
C7 C8 H8B 109.1 . . ?
H8A C8 H8B 107.8 . . ?
C10 C9 C8 114.1(3) . . ?
C10 C9 H9A 108.7 . . ?
C8 C9 H9A 108.7 . . ?
C10 C9 H9B 108.7 . . ?
C8 C9 H9B 108.7 . . ?
H9A C9 H9B 107.6 . . ?
O10 C10 O11 122.0(3) . . ?
O10 C10 C9 126.0(3) . . ?
O11 C10 C9 112.0(3) . . ?
C10 O11 H 113(3) . . ?
H12A O12 H12B 112.5 . . ?
H13A O13 H13B 103.4 . . ?

loop_
_geom_bond_atom_site_label_1
_geom_bond_atom_site_label_2
_geom_bond_distance
_geom_bond_site_symmetry_2
_geom_bond_publ_flag
Co1 O8 2.054(2) . ?
Co1 O8 2.054(2) 2_656 ?
Co1 O2 2.146(2) 2_656 ?
Co1 O2 2.146(2) . ?
Co1 O4 2.1596(19) . ?
Co1 O4 2.1596(19) 2_656 ?
Co2 O9 2.054(2) . ?
Co2 O7 2.076(2) . ?
Co2 O5 2.084(3) . ?
Co2 O6 2.087(2) . ?
Co2 O4 2.115(2) . ?
Co2 O2 2.149(2) 2_656 ?
O1 C1 1.237(4) . ?
O2 C1 1.278(4) . ?
O2 Co2 2.149(2) 2_656 ?
C1 C2 1.509(4) . ?
C2 C3 1.534(4) . ?
C2 H2A 0.9700 . ?
C2 H2B 0.9700 . ?
C3 C4 1.512(5) . ?
C3 H3A 0.9700 . ?
C3 H3B 0.9700 . ?
C4 C5 1.513(4) . ?
C4 H4A 0.9700 . ?
C4 H4B 0.9700 . ?
C5 O3 1.243(3) . ?
C5 O4 1.274(3) . ?
O5 H5A 0.8278 . ?
O5 H5B 0.7830 . ?
O6 H6A 0.8431 . ?
O6 H6B 0.7780 . ?
O7 H7A 0.7202 . ?
O7 H7B 0.7830 . ?
O8 C6 1.265(3) . ?
O9 C6 1.261(3) . ?
C6 C7 1.507(4) . ?
C7 C8 1.536(4) . ?
C7 H7C 0.9700 . ?
C7 H7D 0.9700 . ?
C8 C9 1.514(4) . ?
C8 H8A 0.9700 . ?
C8 H8B 0.9700 . ?
C9 C10 1.499(5) . ?
C9 H9A 0.9700 . ?
C9 H9B 0.9700 . ?
C10 O10 1.200(4) . ?
C10 O11 1.315(4) . ?
O11 H 0.79(4) . ?
O12 H12A 0.7800 . ?
O12 H12B 0.7619 . ?
O13 H13A 0.7660 . ?
O13 H13B 0.8142 . ?

loop_
_geom_torsion_atom_site_label_1
_geom_torsion_atom_site_label_2
_geom_torsion_atom_site_label_3
_geom_torsion_atom_site_label_4
_geom_torsion
_geom_torsion_site_symmetry_1
_geom_torsion_site_symmetry_2
_geom_torsion_site_symmetry_3
_geom_torsion_site_symmetry_4
_geom_torsion_publ_flag
C1 C2 C3 C4 -65.3(3) . . . . ?
C2 C3 C4 C5 -66.8(3) . . . . ?
C6 C7 C8 C9 59.0(3) . . . . ?
C7 C8 C9 C10 176.8(3) . . . . ?
